data_7132282
loop_
_publ_author_name
'Bhowmik, arup'
'Naskar, Koushik'
'Roy, Shantonu'
'Karmakar, Sudip'
'Sarkar, Writhabrata'
'Mondal, Imtiaj'
'Sana, Arindam'
'Deb, Indubhusan'

_publ_section_title
;
 A Condition-Tuned Unorthodox Approach to Indole-3-Carboxylic Acids and
 Anthranilic Acids via Carbon Atom Translocation
;
_journal_name_full 'Chemical Communications'
_journal_paper_doi 10.1039/D3CC04443B
_journal_year 2023
_chemical_absolute_configuration unk
_chemical_formula_moiety 'C10 H9 N O2'
_chemical_formula_sum 'C10 H9 N O2'
_chemical_formula_weight 175.188
_chemical_name_systematic 'AB 03 435'
_space_group_crystal_system monoclinic
_space_group_IT_number 4
_space_group_name_Hall 'P 2yb'
_space_group_name_H-M_alt 'P 1 21 1'
_symmetry_Int_Tables_number 4
_atom_sites_solution_primary dual
_audit_creation_date 2022-10-16
_audit_creation_method
;
Olex2 1.3
(compiled 2020.07.31 svn.rc2a77460 for OlexSys, GUI svn.r6145)
;
_audit_update_record
;
2022-10-19 deposited with the CCDC.	2023-10-26 downloaded from the CCDC.
;
_cell_angle_alpha 90
_cell_angle_beta 100.468(3)
_cell_angle_gamma 90
_cell_formula_units_Z 4
_cell_length_a 5.0202(4)
_cell_length_b 29.187(2)
_cell_length_c 5.9119(5)
_cell_measurement_reflns_used 9923
_cell_measurement_temperature 100.00
_cell_measurement_theta_max 66.537
_cell_measurement_theta_min 7.620
_cell_volume 851.82(12)
_computing_cell_refinement 'SAINT V8.40B (?, 2016)'
_computing_data_collection 'Bruker APEX3 ver.2018.7-2(Bruker AXS)'
_computing_data_reduction 'SAINT V8.40B (?, 2016)'
_computing_molecular_graphics 'Bruker ShelXLe(Huebschle et all. 2011)'
_computing_publication_material 'Bruker ShelXLe(Huebschle et all. 2011)'
_computing_structure_refinement 'SHELXL-2018/3 (Sheldrick 2018)'
_computing_structure_solution 'SHELXT 2018/2(Sheldrick 2014)'
_diffrn_ambient_temperature 100.00
_diffrn_detector 'CPAD area detector'
_diffrn_detector_area_resol_mean 7.407
_diffrn_detector_type 'Bruker Photon III'
_diffrn_measured_fraction_theta_full 0.9809
_diffrn_measured_fraction_theta_max 0.9803
_diffrn_measurement_device 'four-circle diffractometer'
_diffrn_measurement_device_type 'Bruker APEX3_IMuS Diamond_Photon III (1)'
_diffrn_measurement_method '\w and \f scans'
_diffrn_radiation_collimation '0.5 mm double-pinhole'
_diffrn_radiation_monochromator 'mirror optics'
_diffrn_radiation_probe x-ray
_diffrn_radiation_type 'Cu K\a'
_diffrn_radiation_wavelength 1.54178
_diffrn_reflns_av_R_equivalents 0.0503
_diffrn_reflns_av_unetI/netI 0.0289
_diffrn_reflns_Laue_measured_fraction_full 0.9809
_diffrn_reflns_Laue_measured_fraction_max 0.9803
_diffrn_reflns_limit_h_max 5
_diffrn_reflns_limit_h_min -5
_diffrn_reflns_limit_k_max 34
_diffrn_reflns_limit_k_min -34
_diffrn_reflns_limit_l_max 7
_diffrn_reflns_limit_l_min -7
_diffrn_reflns_number 25396
_diffrn_reflns_point_group_measured_fraction_full 0.9755
_diffrn_reflns_point_group_measured_fraction_max 0.9745
_diffrn_reflns_theta_full 66.6018
_diffrn_reflns_theta_max 66.60
_diffrn_reflns_theta_min 7.62
_diffrn_source 'microfocus sealed X-ray tube'
_diffrn_source_current 1.2
_diffrn_source_power 0.06
_diffrn_source_type 'Incoatec I\ms Diamond'
_diffrn_source_voltage 50.0
_diffrn_standards_number 0
_exptl_absorpt_coefficient_mu 0.792
_exptl_absorpt_correction_T_max 0.5842
_exptl_absorpt_correction_T_min 0.4300
_exptl_absorpt_correction_type multi-scan
_exptl_absorpt_process_details
;
SADABS-2016/2 (Bruker,2016/2) was used for absorption correction.
wR2(int) was 0.1300 before and 0.0893 after correction.
The Ratio of minimum to maximum transmission is 0.7360.
The \l/2 correction factor is Not present.
;
_exptl_crystal_colour 'clear light colourless'
_exptl_crystal_colour_lustre clear
_exptl_crystal_colour_modifier light
_exptl_crystal_colour_primary colourless
_exptl_crystal_density_diffrn 1.366
_exptl_crystal_description block
_exptl_crystal_F_000 369.258
_exptl_crystal_preparation 'SLOW EVAPORATION'
_exptl_crystal_size_max 0.25
_exptl_crystal_size_mid 0.2
_exptl_crystal_size_min 0.1
_refine_diff_density_max 0.3535
_refine_diff_density_min -0.2399
_refine_diff_density_rms 0.0603
_refine_ls_abs_structure_details 'Flack, H. D. (1983). Acta Cryst. A39, 876-881.'
_refine_ls_abs_structure_Flack 0.3(3)
_refine_ls_d_res_high 0.8400
_refine_ls_d_res_low 5.8135
_refine_ls_extinction_expression Fc^*^=kFc[1+0.001xFc^2^\l^3^/sin(2\q)]^-1/4^
_refine_ls_goodness_of_fit_ref 1.0434
_refine_ls_hydrogen_treatment constr
_refine_ls_matrix_type full
_refine_ls_number_constraints 32
_refine_ls_number_parameters 240
_refine_ls_number_reflns 2910
_refine_ls_number_restraints 1
_refine_ls_restrained_S_all 1.0434
_refine_ls_R_factor_all 0.0587
_refine_ls_R_factor_gt 0.0587
_refine_ls_shift/su_max 0.0005
_refine_ls_shift/su_mean 0.0000
_refine_ls_structure_factor_coef Fsqd
_refine_ls_weighting_details 'w=1/[\s^2^(Fo^2^)+(0.0949P)^2^+0.7349P] where P=(Fo^2^+2Fc^2^)/3'
_refine_ls_weighting_scheme calc
_refine_ls_wR_factor_gt 0.1568
_refine_ls_wR_factor_ref 0.1568
_reflns_Friedel_coverage 0.969
_reflns_limit_h_max 5
_reflns_limit_h_min -5
_reflns_limit_k_max 34
_reflns_limit_k_min -34
_reflns_limit_l_max 7
_reflns_limit_l_min -7
_reflns_number_gt 2905
_reflns_number_total 2910
_reflns_threshold_expression I>=2u(I)
_cod_data_source_file d3cc04443b2.cif
_cod_data_source_block AB_03_435_0m_a
_cod_depositor_comments
;

2024-06-28
Z value and formula fixed to values more according to usual
chemical conventions.                 miguel
;
_cod_original_formula_sum 'C20 H18 N2 O4'
_cod_original_formula_weight 350.377
_cod_original_formula_moiety '2(C10 H9 N O2)'
_cod_original_formula_units_Z 2
_cod_original_cell_volume 851.83(12)
_cod_original_sg_symbol_Hall ' P 2yb'
_cod_database_code 7132282
_olex2_refinement_description
;
1. Fixed Uiso
 At 1.2 times of:
  All C(H) groups
 At 1.5 times of:
  All C(H,H,H) groups, All O(H) groups
2.a Aromatic/amide H refined with riding coordinates:
 C7(H7), C4(H4), C13(H13), C2(H2), C6(H6), C16(H16), C17(H17), C19(H19),
 C5(H5), C18(H18)
2.b Idealised Me refined as rotating group:
 C20(H20a,H20b,H20c), C9(H9a,H9b,H9c)
2.c Idealised tetrahedral OH refined as rotating group:
 O1(H1), O3(H3)
;
_olex2_submission_original_sample_id 'AB 03 435'
_olex2_submission_special_instructions 'No special instructions were received'

loop_
_space_group_symop_id
_space_group_symop_operation_xyz
1 x,y,z
2 -x,y+1/2,-z

loop_
_atom_site_label
_atom_site_type_symbol
_atom_site_fract_x
_atom_site_fract_y
_atom_site_fract_z
_atom_site_U_iso_or_equiv
_atom_site_adp_type
_atom_site_occupancy
_atom_site_refinement_flags_posn
O1 O 0.0583(5) 0.49622(8) 0.4916(4) 0.0315(6) Uani 1.000000 .
H1 H 0.055(8) 0.5098(6) 0.366(3) 0.0473(9) Uiso 1.000000 GR
O3 O 0.4833(5) 0.50226(8) 0.0412(4) 0.0318(6) Uani 1.000000 .
H3 H 0.407(5) 0.4830(3) 0.114(6) 0.0477(9) Uiso 1.000000 GR
O2 O 0.3319(5) 0.44693(8) 0.3531(4) 0.0325(6) Uani 1.000000 .
O4 O 0.2097(5) 0.55126(9) 0.1806(4) 0.0314(6) Uani 1.000000 .
N1 N -0.0761(5) 0.38902(8) 0.9229(4) 0.0237(6) Uani 1.000000 .
N2 N 0.6216(5) 0.60974(8) -0.3876(4) 0.0243(6) Uani 1.000000 .
C3 C 0.0849(6) 0.35581(11) 0.8470(5) 0.0228(7) Uani 1.000000 .
C7 C 0.3780(6) 0.34870(11) 0.5672(5) 0.0251(7) Uani 1.000000 .
H7 H 0.4600(6) 0.36103(11) 0.4478(5) 0.0301(8) Uiso 1.000000 R
C1 C 0.1107(6) 0.42233(10) 0.6493(5) 0.0235(7) Uani 1.000000 .
C8 C 0.2053(6) 0.37568(11) 0.6743(5) 0.0212(7) Uani 1.000000 .
C20 C 0.7813(7) 0.61694(12) -0.5664(6) 0.0295(7) Uani 1.000000 .
H20a H 0.6600(7) 0.6218(9) -0.7142(10) 0.0442(11) Uiso 1.000000 GR
H20b H 0.897(4) 0.6439(5) -0.529(2) 0.0442(11) Uiso 1.000000 GR
H20c H 0.895(4) 0.5900(4) -0.577(3) 0.0442(11) Uiso 1.000000 GR
C11 C 0.3643(6) 0.54242(10) 0.0465(5) 0.0240(7) Uani 1.000000 .
C12 C 0.4325(6) 0.57614(11) -0.1139(5) 0.0241(7) Uani 1.000000 .
C15 C 0.3371(6) 0.62298(11) -0.1367(5) 0.0231(7) Uani 1.000000 .
C4 C 0.1299(7) 0.31069(11) 0.9191(6) 0.0266(7) Uani 1.000000 .
H4 H 0.0470(7) 0.29804(11) 1.0372(6) 0.0319(9) Uiso 1.000000 R
C14 C 0.4602(6) 0.64280(11) -0.3097(5) 0.0229(7) Uani 1.000000 .
C13 C 0.6040(7) 0.56981(11) -0.2690(5) 0.0246(7) Uani 1.000000 .
H13 H 0.6956(7) 0.54210(11) -0.2904(5) 0.0296(8) Uiso 1.000000 R
C10 C 0.1785(6) 0.45524(11) 0.4855(5) 0.0249(7) Uani 1.000000 .
C2 C -0.0589(6) 0.42771(11) 0.8038(5) 0.0251(7) Uani 1.000000 .
H2 H -0.1525(6) 0.45526(11) 0.8242(5) 0.0301(8) Uiso 1.000000 R
C6 C 0.4262(7) 0.30414(12) 0.6380(6) 0.0319(8) Uani 1.000000 .
H6 H 0.5463(7) 0.28591(12) 0.5689(6) 0.0383(9) Uiso 1.000000 R
C16 C 0.1642(7) 0.64971(12) -0.0287(6) 0.0291(7) Uani 1.000000 .
H16 H 0.0815(7) 0.63740(12) 0.0903(6) 0.0349(9) Uiso 1.000000 R
C17 C 0.1179(7) 0.69467(11) -0.1013(6) 0.0313(8) Uani 1.000000 .
H17 H -0.0000(7) 0.71320(11) -0.0314(6) 0.0376(9) Uiso 1.000000 R
C19 C 0.4124(7) 0.68817(11) -0.3825(6) 0.0279(7) Uani 1.000000 .
H19 H 0.4949(7) 0.70091(11) -0.5007(6) 0.0335(9) Uiso 1.000000 R
C9 C -0.2358(6) 0.38143(12) 1.1017(5) 0.0274(7) Uani 1.000000 .
H9a H -0.368(3) 0.3569(6) 1.054(2) 0.0411(11) Uiso 1.000000 GR
H9b H -0.1157(9) 0.3725(9) 1.2448(13) 0.0411(11) Uiso 1.000000 GR
H9c H -0.332(4) 0.4097(3) 1.127(3) 0.0411(11) Uiso 1.000000 GR
C5 C 0.3021(7) 0.28503(12) 0.8100(6) 0.0308(8) Uani 1.000000 .
H5 H 0.3364(7) 0.25391(12) 0.8528(6) 0.0369(9) Uiso 1.000000 R
C18 C 0.2402(7) 0.71349(12) -0.2749(6) 0.0343(9) Uani 1.000000 .
H18 H 0.2037(7) 0.74446(12) -0.3195(6) 0.0412(10) Uiso 1.000000 R

loop_
_atom_site_aniso_label
_atom_site_aniso_U_11
_atom_site_aniso_U_22
_atom_site_aniso_U_33
_atom_site_aniso_U_12
_atom_site_aniso_U_13
_atom_site_aniso_U_23
O1 0.0445(13) 0.0210(13) 0.0348(12) 0.0065(9) 0.0221(11) 0.0056(9)
O3 0.0466(14) 0.0171(12) 0.0384(13) 0.0051(10) 0.0257(11) 0.0077(9)
O2 0.0465(14) 0.0213(13) 0.0367(13) 0.0067(10) 0.0265(12) 0.0052(10)
O4 0.0422(13) 0.0225(13) 0.0356(13) 0.0046(10) 0.0234(11) 0.0070(10)
N1 0.0265(12) 0.0208(15) 0.0272(13) -0.0006(10) 0.0138(10) 0.0003(10)
N2 0.0312(14) 0.0174(14) 0.0284(13) 0.0014(10) 0.0161(11) 0.0015(10)
C3 0.0227(14) 0.0223(16) 0.0246(15) 0.0019(12) 0.0080(12) -0.0022(13)
C7 0.0326(16) 0.0208(16) 0.0257(15) -0.0021(12) 0.0156(13) -0.0010(12)
C1 0.0287(16) 0.0167(16) 0.0264(15) 0.0009(12) 0.0086(12) 0.0023(12)
C8 0.0241(15) 0.0183(16) 0.0237(14) 0.0018(11) 0.0110(12) 0.0001(11)
C20 0.0353(18) 0.0272(18) 0.0317(16) 0.0020(14) 0.0213(14) 0.0038(14)
C11 0.0289(16) 0.0196(16) 0.0246(15) 0.0009(12) 0.0079(13) 0.0018(12)
C12 0.0306(16) 0.0177(16) 0.0253(15) -0.0000(12) 0.0091(12) 0.0009(12)
C15 0.0268(16) 0.0199(16) 0.0233(14) -0.0014(12) 0.0065(12) 0.0022(12)
C4 0.0303(16) 0.0230(17) 0.0294(16) -0.0009(12) 0.0133(13) 0.0026(13)
C14 0.0242(15) 0.0194(16) 0.0275(15) -0.0009(12) 0.0115(12) 0.0016(12)
C13 0.0314(16) 0.0189(16) 0.0255(15) 0.0028(12) 0.0103(12) 0.0009(12)
C10 0.0330(16) 0.0174(15) 0.0260(15) 0.0020(12) 0.0097(13) 0.0011(12)
C2 0.0300(16) 0.0167(15) 0.0297(16) 0.0023(12) 0.0086(12) 0.0024(12)
C6 0.0338(18) 0.0284(19) 0.0382(18) 0.0013(14) 0.0194(14) -0.0002(15)
C16 0.0321(17) 0.0262(18) 0.0326(17) 0.0005(13) 0.0156(14) 0.0004(14)
C17 0.0395(18) 0.0207(18) 0.0390(19) 0.0053(13) 0.0209(15) -0.0046(14)
C19 0.0305(16) 0.0217(17) 0.0345(18) -0.0030(13) 0.0133(13) 0.0061(13)
C9 0.0298(16) 0.0289(18) 0.0264(16) 0.0023(13) 0.0130(13) 0.0001(13)
C5 0.0381(18) 0.0172(18) 0.0408(18) 0.0018(13) 0.0173(15) 0.0007(14)
C18 0.040(2) 0.0207(19) 0.046(2) -0.0007(14) 0.0185(17) 0.0045(15)

loop_
_atom_type_symbol
_atom_type_scat_dispersion_real
_atom_type_scat_dispersion_imag
_atom_type_scat_Cromer_Mann_a1
_atom_type_scat_Cromer_Mann_a2
_atom_type_scat_Cromer_Mann_a3
_atom_type_scat_Cromer_Mann_a4
_atom_type_scat_Cromer_Mann_b1
_atom_type_scat_Cromer_Mann_b2
_atom_type_scat_Cromer_Mann_b3
_atom_type_scat_Cromer_Mann_b4
_atom_type_scat_Cromer_Mann_c
_atom_type_scat_source
_atom_type_scat_dispersion_source
H 0.00000 0.00000 0.49300 0.32291 0.14019 0.04081 10.51090 26.12570 3.14236 57.79970 0.0030380000826 'International Tables Volume C Table 6.1.1.4 (pp. 500-502)' 'Henke, Gullikson and Davis, At. Data and Nucl. Data Tables, 1993, 54, 2'
C 0.01920 0.00962 2.31000 1.02000 1.58860 0.86500 20.84390 10.20750 0.56870 51.65120 0.215599998832 'International Tables Volume C Table 6.1.1.4 (pp. 500-502)' 'Henke, Gullikson and Davis, At. Data and Nucl. Data Tables, 1993, 54, 2'
O 0.05239 0.03376 3.04850 2.28680 1.54630 0.86700 13.27710 5.70110 0.32390 32.90890 0.250800013542 'International Tables Volume C Table 6.1.1.4 (pp. 500-502)' 'Henke, Gullikson and Davis, At. Data and Nucl. Data Tables, 1993, 54, 2'
N 0.03256 0.01839 12.21260 3.13220 2.01250 1.16630 0.00570 9.89330 28.99750 0.58260 -11.5290002823 'International Tables Volume C Table 6.1.1.4 (pp. 500-502)' 'Henke, Gullikson and Davis, At. Data and Nucl. Data Tables, 1993, 54, 2'

loop_
_geom_angle_atom_site_label_1
_geom_angle_atom_site_label_2
_geom_angle_atom_site_label_3
_geom_angle
_geom_angle_site_symmetry_1
_geom_angle_site_symmetry_3
_geom_angle_publ_flag
C2 N1 C3 108.7(3) . . ?
C9 N1 C3 123.9(3) . . ?
C9 N1 C2 127.3(3) . . ?
C14 N2 C20 124.9(3) . . ?
C13 N2 C20 126.2(3) . . ?
C13 N2 C14 108.9(2) . . ?
C8 C3 N1 107.4(3) . . ?
C4 C3 N1 129.4(3) . . ?
C4 C3 C8 123.2(3) . . ?
C6 C7 C8 118.8(3) . . ?
C10 C1 C8 125.6(3) . . ?
C2 C1 C8 105.9(3) . . ?
C2 C1 C10 128.4(3) . . ?
C7 C8 C3 118.6(3) . . ?
C1 C8 C3 106.7(3) . . ?
C1 C8 C7 134.6(3) . . ?
O4 C11 O3 122.8(3) . . ?
C12 C11 O3 115.2(3) . . ?
C12 C11 O4 122.0(3) . . ?
C15 C12 C11 126.1(3) . . ?
C13 C12 C11 126.4(3) . . ?
C13 C12 C15 107.5(3) . . ?
C14 C15 C12 105.9(3) . . ?
C16 C15 C12 134.8(3) . . ?
C16 C15 C14 119.3(3) . . ?
C5 C4 C3 116.7(3) . . ?
C15 C14 N2 108.3(3) . . ?
C19 C14 N2 129.2(3) . . ?
C19 C14 C15 122.5(3) . . ?
C12 C13 N2 109.4(3) . . ?
O2 C10 O1 122.3(3) . . ?
C1 C10 O1 114.3(3) . . ?
C1 C10 O2 123.4(3) . . ?
C1 C2 N1 111.2(3) . . ?
C5 C6 C7 121.4(3) . . ?
C17 C16 C15 117.9(3) . . ?
C18 C17 C16 121.8(3) . . ?
C18 C19 C14 116.9(3) . . ?
C6 C5 C4 121.3(3) . . ?
C19 C18 C17 121.6(3) . . ?

loop_
_geom_bond_atom_site_label_1
_geom_bond_atom_site_label_2
_geom_bond_distance
_geom_bond_site_symmetry_2
_geom_bond_publ_flag
O1 C10 1.343(4) . ?
O3 C11 1.319(4) . ?
O2 C10 1.218(4) . ?
O4 C11 1.233(4) . ?
N1 C3 1.388(4) . ?
N1 C2 1.342(4) . ?
N1 C9 1.455(4) . ?
N2 C20 1.454(4) . ?
N2 C14 1.391(4) . ?
N2 C13 1.371(4) . ?
C3 C8 1.403(4) . ?
C3 C4 1.390(5) . ?
C7 C8 1.405(4) . ?
C7 C6 1.374(5) . ?
C1 C8 1.441(4) . ?
C1 C10 1.448(4) . ?
C1 C2 1.366(5) . ?
C11 C12 1.450(4) . ?
C12 C15 1.447(5) . ?
C12 C13 1.379(5) . ?
C15 C14 1.411(4) . ?
C15 C16 1.404(5) . ?
C4 C5 1.388(5) . ?
C14 C19 1.400(4) . ?
C6 C5 1.402(5) . ?
C16 C17 1.387(5) . ?
C17 C18 1.400(5) . ?
C19 C18 1.378(5) . ?

loop_
_geom_torsion_atom_site_label_1
_geom_torsion_atom_site_label_2
_geom_torsion_atom_site_label_3
_geom_torsion_atom_site_label_4
_geom_torsion
_geom_torsion_site_symmetry_1
_geom_torsion_site_symmetry_2
_geom_torsion_site_symmetry_3
_geom_torsion_site_symmetry_4
_geom_torsion_publ_flag
O1 C10 C1 C8 178.2(2) . . . . ?
O1 C10 C1 C2 0.7(4) . . . . ?
O3 C11 C12 C15 -177.8(3) . . . . ?
O3 C11 C12 C13 0.8(4) . . . . ?
O2 C10 C1 C8 -2.0(4) . . . . ?
O2 C10 C1 C2 -179.5(3) . . . . ?
O4 C11 C12 C15 1.0(4) . . . . ?
O4 C11 C12 C13 179.5(3) . . . . ?
N1 C3 C8 C7 -179.5(2) . . . . ?
N1 C3 C8 C1 0.1(3) . . . . ?
N1 C3 C4 C5 179.7(3) . . . . ?
N1 C2 C1 C8 0.6(3) . . . . ?
N1 C2 C1 C10 178.4(2) . . . . ?
N2 C14 C15 C12 0.0(3) . . . . ?
N2 C14 C15 C16 179.6(2) . . . . ?
N2 C14 C19 C18 179.6(3) . . . . ?
N2 C13 C12 C11 -178.8(2) . . . . ?
N2 C13 C12 C15 -0.1(3) . . . . ?
C3 C8 C7 C6 -1.1(3) . . . . ?
C3 C8 C1 C10 -178.3(2) . . . . ?
C3 C8 C1 C2 -0.4(3) . . . . ?
C3 C4 C5 C6 0.8(4) . . . . ?
C7 C8 C1 C10 1.2(4) . . . . ?
C7 C8 C1 C2 179.1(4) . . . . ?
C7 C6 C5 C4 -1.4(4) . . . . ?
C11 C12 C15 C14 178.8(3) . . . . ?
C11 C12 C15 C16 -0.7(4) . . . . ?
C12 C15 C14 C19 179.0(2) . . . . ?
C12 C15 C16 C17 -179.3(4) . . . . ?
C15 C14 C19 C18 0.9(4) . . . . ?
C15 C16 C17 C18 -0.7(4) . . . . ?
C14 C19 C18 C17 -0.2(4) . . . . ?
C16 C17 C18 C19 0.2(4) . . . . ?
